data_7022082
loop_
_publ_author_name
'Armstrong, Jennifer A.'
'Williams, Edward R.'
'Weller, Mark T.'

_publ_section_title
;
 Manganese(III) fluorophosphate frameworks.
;
_journal_issue 6
_journal_name_full 'Dalton transactions (Cambridge, England : 2003)'
_journal_page_first 2302
_journal_page_last 2308
_journal_paper_doi 10.1039/c2dt31611k
_journal_volume 42
_journal_year 2013
_chemical_formula_sum 'F6 Mn2 Na4 O7 P2'
_chemical_formula_weight 489.78
_space_group_IT_number 13
_symmetry_cell_setting monoclinic
_symmetry_space_group_name_Hall '-P 2yac'
_symmetry_space_group_name_H-M 'P 1 2/n 1'
_atom_sites_solution_hydrogens none
_atom_sites_solution_primary direct
_atom_sites_solution_secondary difmap
_audit_creation_method SHELXL-97
_audit_update_record
;
2012-06-29 # Formatted by publCIF
;
_cell_angle_alpha 90.00
_cell_angle_beta 97.455(14)
_cell_angle_gamma 90.00
_cell_formula_units_Z 2
_cell_length_a 7.788(7)
_cell_length_b 8.104(7)
_cell_length_c 8.134(7)
_cell_measurement_reflns_used 889
_cell_measurement_temperature 100(2)
_cell_measurement_theta_max 27.5
_cell_measurement_theta_min 2.5
_cell_volume 509.0(8)
_computing_structure_refinement 'SHELXL-97 (Sheldrick, 2008)'
_diffrn_ambient_temperature 100
_diffrn_detector CCD
_diffrn_detector_area_resol_mean 28.5714
_diffrn_measured_fraction_theta_full 0.993
_diffrn_measured_fraction_theta_max 0.993
_diffrn_measurement_details
;
scan:
    Number of images: 113
               Slice: -110.0000 - 3.0000
         Image width: 1.0000
            Exp time: 45.0000
       Rotation axis: Omega
               Omega: 0.0000
               Kappa: -45.0000
                 Phi: 225.0000
                 XTD: 45.0478
              2theta: -20.0686
scan:
    Number of images: 64
               Slice: -56.0000 - 8.0000
         Image width: 1.0000
            Exp time: 45.0000
       Rotation axis: Omega
               Omega: 0.0000
               Kappa: -15.0000
                 Phi: 225.0000
                 XTD: 45.0478
              2theta: -20.0686
scan:
    Number of images: 49
               Slice: -31.0000 - 18.0000
         Image width: 1.0000
            Exp time: 45.0000
       Rotation axis: Omega
               Omega: 0.0000
               Kappa: 15.0000
                 Phi: 45.0000
                 XTD: 45.0478
              2theta: -20.0686

;
_diffrn_measurement_device
;
AFC12 (Right): Kappa 3 circle
;
_diffrn_measurement_device_type
;
Rigaku Saturn724+ (2x2 bin mode)
;
_diffrn_measurement_method 'profile data from \w-scans'
_diffrn_measurement_specimen_support Mitegen
_diffrn_orient_matrix_type d*Trek
_diffrn_orient_matrix_UB_11 -0.055483
_diffrn_orient_matrix_UB_12 0.073823
_diffrn_orient_matrix_UB_13 -0.090778
_diffrn_orient_matrix_UB_21 -0.111375
_diffrn_orient_matrix_UB_22 -0.028759
_diffrn_orient_matrix_UB_23 0.044684
_diffrn_orient_matrix_UB_31 -0.001599
_diffrn_orient_matrix_UB_32 0.106029
_diffrn_orient_matrix_UB_33 0.064256
_diffrn_radiation_monochromator Confocal
_diffrn_radiation_type 'Mo K\a'
_diffrn_radiation_wavelength 0.71075
_diffrn_reflns_av_R_equivalents 0.072
_diffrn_reflns_av_unetI/netI 0.119
_diffrn_reflns_limit_h_max 10
_diffrn_reflns_limit_h_min -10
_diffrn_reflns_limit_k_max 10
_diffrn_reflns_limit_k_min -10
_diffrn_reflns_limit_l_max 10
_diffrn_reflns_limit_l_min -4
_diffrn_reflns_number 2682
_diffrn_reflns_theta_full 27.5
_diffrn_reflns_theta_max 27.5
_diffrn_reflns_theta_min 2.5
_diffrn_source 'Rotating Anode'
_diffrn_source_current 55.0
_diffrn_source_power 2.5
_diffrn_source_voltage 45.0
_exptl_absorpt_coefficient_mu 3.089
_exptl_absorpt_correction_T_max 0.9847
_exptl_absorpt_correction_T_min 0.9847
_exptl_absorpt_correction_type multi-scan
_exptl_crystal_colour purple
_exptl_crystal_density_diffrn 3.196
_exptl_crystal_density_method 'not measured'
_exptl_crystal_description plate
_exptl_crystal_F_000 234
_exptl_crystal_size_max 0.01
_exptl_crystal_size_mid 0.01
_exptl_crystal_size_min 0.01
_refine_diff_density_max 1.843
_refine_diff_density_min -1.283
_refine_diff_density_rms 0.289
_refine_ls_extinction_method none
_refine_ls_goodness_of_fit_ref 0.977
_refine_ls_hydrogen_treatment none
_refine_ls_matrix_type full
_refine_ls_number_parameters 94
_refine_ls_number_reflns 1169
_refine_ls_number_restraints 0
_refine_ls_restrained_S_all 0.977
_refine_ls_R_factor_all 0.1278
_refine_ls_R_factor_gt 0.0838
_refine_ls_shift/su_max 0.022
_refine_ls_shift/su_mean 0.006
_refine_ls_structure_factor_coef Fsqd
_refine_ls_weighting_details 'calc w=1/[\s^2^(Fo^2^)+(0.0755P)^2^+12.5232P] where P=(Fo^2^+2Fc^2^)/3'
_refine_ls_weighting_scheme calc
_refine_ls_wR_factor_gt 0.1886
_refine_ls_wR_factor_ref 0.2200
_reflns_number_gt 768
_reflns_number_total 1169
_reflns_threshold_expression >2\s(I)
_cod_data_source_file c2dt31611k_4.cif
_cod_data_source_block jmnj15_p2_n
_cod_original_sg_symbol_H-M p2/n
_cod_database_code 7022082

loop_
_symmetry_equiv_pos_as_xyz
'x, y, z'
'-x+1/2, y, -z+1/2'
'-x, -y, -z'
'x-1/2, -y, z-1/2'

loop_
_atom_site_label
_atom_site_type_symbol
_atom_site_fract_x
_atom_site_fract_y
_atom_site_fract_z
_atom_site_U_iso_or_equiv
_atom_site_adp_type
_atom_site_occupancy
_atom_site_symmetry_multiplicity
_atom_site_calc_flag
_atom_site_refinement_flags
O3 O 0.2501(9) 0.9911(9) 0.4377(9) 0.0079(15) Uani 1 1 d .
O1 O 0.2500 1.2378(12) 0.2500 0.008(2) Uiso 1 2 d S
O2 O 0.4748(8) 0.9220(9) 0.7539(8) 0.0056(14) Uiso 1 1 d .
O4 O 0.0958(9) 1.2517(9) 0.5044(9) 0.0082(15) Uani 1 1 d .
Mn1 Mn 0.0000 1.5000 0.5000 0.0068(5) Uani 1 2 d S
Mn2 Mn 0.5000 1.0000 0.5000 0.0063(5) Uani 1 2 d S
P1 P 0.1336(3) 1.1379(3) 0.3674(3) 0.0071(6) Uani 1 1 d .
Na1 Na -0.2500 1.2758(8) 0.2500 0.0134(13) Uani 1 2 d S
Na2 Na -0.2500 1.2531(8) -0.2500 0.0120(13) Uani 1 2 d S
F2 F -0.0495(7) 1.4924(7) 0.2737(7) 0.0088(12) Uani 1 1 d .
F3 F 0.4870(7) 1.2137(8) 0.5772(7) 0.0089(13) Uani 1 1 d .
F1 F -0.2191(7) 1.4097(7) 0.5204(8) 0.0110(13) Uani 1 1 d .
Na9 Na 0.2500 1.1838(11) 0.7500 0.0267(18) Uani 1 2 d S
Na10 Na 0.0000 1.5000 0.0000 0.0123(13) Uani 1 2 d S

loop_
_atom_site_aniso_label
_atom_site_aniso_U_11
_atom_site_aniso_U_22
_atom_site_aniso_U_33
_atom_site_aniso_U_23
_atom_site_aniso_U_13
_atom_site_aniso_U_12
O3 0.006(3) 0.006(3) 0.013(4) 0.001(3) 0.007(3) 0.002(3)
O4 0.012(4) 0.007(3) 0.007(4) -0.001(3) 0.003(3) -0.001(3)
Mn1 0.0059(10) 0.0073(10) 0.0081(11) -0.0001(9) 0.0039(8) 0.0000(9)
Mn2 0.0044(10) 0.0070(10) 0.0079(11) -0.0011(9) 0.0020(8) 0.0006(9)
P1 0.0038(11) 0.0089(12) 0.0091(13) 0.0010(11) 0.0024(9) 0.0012(10)
Na1 0.004(3) 0.018(3) 0.018(3) 0.000 -0.001(2) 0.000
Na2 0.014(3) 0.015(3) 0.006(3) 0.000 0.001(2) 0.000
F2 0.010(3) 0.007(3) 0.011(3) -0.001(3) 0.006(2) 0.001(2)
F3 0.006(3) 0.010(3) 0.011(3) -0.003(3) 0.002(2) -0.002(2)
F1 0.009(3) 0.011(3) 0.015(3) 0.001(3) 0.007(2) -0.002(3)
Na9 0.013(3) 0.060(6) 0.008(3) 0.000 0.004(2) 0.000
Na10 0.010(3) 0.014(3) 0.013(3) -0.006(3) 0.004(2) -0.004(3)

loop_
_atom_type_symbol
_atom_type_description
_atom_type_scat_dispersion_real
_atom_type_scat_dispersion_imag
_atom_type_scat_source
O O 0.0106 0.0060 'International Tables Vol C Tables 4.2.6.8 and 6.1.1.4'
F F 0.0171 0.0103 'International Tables Vol C Tables 4.2.6.8 and 6.1.1.4'
Na Na 0.0362 0.0249 'International Tables Vol C Tables 4.2.6.8 and 6.1.1.4'
P P 0.1023 0.0942 'International Tables Vol C Tables 4.2.6.8 and 6.1.1.4'
Mn Mn 0.3368 0.7283 'International Tables Vol C Tables 4.2.6.8 and 6.1.1.4'

loop_
_geom_angle_atom_site_label_1
_geom_angle_atom_site_label_2
_geom_angle_atom_site_label_3
_geom_angle
_geom_angle_site_symmetry_1
_geom_angle_site_symmetry_3
P1 O3 Mn2 125.5(4) . .
P1 O3 Na2 115.2(4) . 3_575
Mn2 O3 Na2 96.3(3) . 3_575
P1 O3 Na9 81.3(3) . .
Mn2 O3 Na9 82.5(2) . .
Na2 O3 Na9 159.2(3) 3_575 .
P1 O1 P1 119.9(6) 2 .
P1 O2 Mn2 119.8(4) 4_676 .
P1 O2 Na1 109.4(4) 4_676 3_576
Mn2 O2 Na1 109.8(3) . 3_576
P1 O2 Na9 136.0(4) 4_676 .
Mn2 O2 Na9 84.3(2) . .
Na1 O2 Na9 93.1(3) 3_576 .
P1 O4 Mn1 131.6(4) . .
P1 O4 Na9 111.9(4) . .
Mn1 O4 Na9 112.8(4) . .
F2 Mn1 F2 180.000(2) . 3_586
F2 Mn1 F1 90.0(3) . 3_586
F2 Mn1 F1 90.0(3) 3_586 3_586
F2 Mn1 F1 90.0(3) . .
F2 Mn1 F1 90.0(3) 3_586 .
F1 Mn1 F1 180.0 3_586 .
F2 Mn1 O4 89.3(3) . 3_586
F2 Mn1 O4 90.7(3) 3_586 3_586
F1 Mn1 O4 87.2(3) 3_586 3_586
F1 Mn1 O4 92.8(3) . 3_586
F2 Mn1 O4 90.7(3) . .
F2 Mn1 O4 89.3(3) 3_586 .
F1 Mn1 O4 92.8(3) 3_586 .
F1 Mn1 O4 87.2(3) . .
O4 Mn1 O4 180.000(2) 3_586 .
F2 Mn1 Na1 46.34(19) . .
F2 Mn1 Na1 133.66(19) 3_586 .
F1 Mn1 Na1 130.50(19) 3_586 .
F1 Mn1 Na1 49.50(19) . .
O4 Mn1 Na1 109.9(2) 3_586 .
O4 Mn1 Na1 70.1(2) . .
F2 Mn1 Na1 133.66(19) . 3_586
F2 Mn1 Na1 46.34(19) 3_586 3_586
F1 Mn1 Na1 49.50(19) 3_586 3_586
F1 Mn1 Na1 130.50(19) . 3_586
O4 Mn1 Na1 70.1(2) 3_586 3_586
O4 Mn1 Na1 109.9(2) . 3_586
Na1 Mn1 Na1 180.0 . 3_586
F2 Mn1 Na2 119.34(19) . 1_556
F2 Mn1 Na2 60.66(19) 3_586 1_556
F1 Mn1 Na2 145.92(19) 3_586 1_556
F1 Mn1 Na2 34.08(19) . 1_556
O4 Mn1 Na2 108.6(2) 3_586 1_556
O4 Mn1 Na2 71.4(2) . 1_556
Na1 Mn1 Na2 73.36(9) . 1_556
Na1 Mn1 Na2 106.64(9) 3_586 1_556
F2 Mn1 Na2 60.66(19) . 3_585
F2 Mn1 Na2 119.34(19) 3_586 3_585
F1 Mn1 Na2 34.08(19) 3_586 3_585
F1 Mn1 Na2 145.92(19) . 3_585
O4 Mn1 Na2 71.4(2) 3_586 3_585
O4 Mn1 Na2 108.6(2) . 3_585
Na1 Mn1 Na2 106.64(9) . 3_585
Na1 Mn1 Na2 73.36(9) 3_586 3_585
Na2 Mn1 Na2 180.00(16) 1_556 3_585
F2 Mn1 Na9 55.9(2) . 3_586
F2 Mn1 Na9 124.1(2) 3_586 3_586
F1 Mn1 Na9 95.8(2) 3_586 3_586
F1 Mn1 Na9 84.2(2) . 3_586
O4 Mn1 Na9 34.6(2) 3_586 3_586
O4 Mn1 Na9 145.4(2) . 3_586
Na1 Mn1 Na9 78.97(15) . 3_586
Na1 Mn1 Na9 101.03(15) 3_586 3_586
Na2 Mn1 Na9 114.47(9) 1_556 3_586
Na2 Mn1 Na9 65.53(9) 3_585 3_586
F2 Mn1 Na9 124.1(2) . .
F2 Mn1 Na9 55.9(2) 3_586 .
F1 Mn1 Na9 84.2(2) 3_586 .
F1 Mn1 Na9 95.8(2) . .
O4 Mn1 Na9 145.4(2) 3_586 .
O4 Mn1 Na9 34.6(2) . .
Na1 Mn1 Na9 101.03(15) . .
Na1 Mn1 Na9 78.97(15) 3_586 .
Na2 Mn1 Na9 65.53(9) 1_556 .
Na2 Mn1 Na9 114.47(9) 3_585 .
Na9 Mn1 Na9 180.000(1) 3_586 .
F3 Mn2 F3 180.000(1) . 3_676
F3 Mn2 O3 88.5(3) . 3_676
F3 Mn2 O3 91.5(3) 3_676 3_676
F3 Mn2 O3 91.5(3) . .
F3 Mn2 O3 88.5(3) 3_676 .
O3 Mn2 O3 180.0 3_676 .
F3 Mn2 O2 93.7(3) . 3_676
F3 Mn2 O2 86.3(3) 3_676 3_676
O3 Mn2 O2 91.5(3) 3_676 3_676
O3 Mn2 O2 88.5(3) . 3_676
F3 Mn2 O2 86.3(3) . .
F3 Mn2 O2 93.7(3) 3_676 .
O3 Mn2 O2 88.5(3) 3_676 .
O3 Mn2 O2 91.5(3) . .
O2 Mn2 O2 180.000(1) 3_676 .
F3 Mn2 Na2 136.89(19) . 3_575
F3 Mn2 Na2 43.11(19) 3_676 3_575
O3 Mn2 Na2 131.8(2) 3_676 3_575
O3 Mn2 Na2 48.2(2) . 3_575
O2 Mn2 Na2 73.69(19) 3_676 3_575
O2 Mn2 Na2 106.31(19) . 3_575
F3 Mn2 Na2 43.11(19) . 1_656
F3 Mn2 Na2 136.89(19) 3_676 1_656
O3 Mn2 Na2 48.2(2) 3_676 1_656
O3 Mn2 Na2 131.8(2) . 1_656
O2 Mn2 Na2 106.31(19) 3_676 1_656
O2 Mn2 Na2 73.69(19) . 1_656
Na2 Mn2 Na2 180.0 3_575 1_656
F3 Mn2 Na9 133.3(2) . 3_676
F3 Mn2 Na9 46.7(2) 3_676 3_676
O3 Mn2 Na9 62.2(2) 3_676 3_676
O3 Mn2 Na9 117.8(2) . 3_676
O2 Mn2 Na9 54.9(2) 3_676 3_676
O2 Mn2 Na9 125.1(2) . 3_676
Na2 Mn2 Na9 72.24(10) 3_575 3_676
Na2 Mn2 Na9 107.76(10) 1_656 3_676
F3 Mn2 Na9 46.7(2) . .
F3 Mn2 Na9 133.3(2) 3_676 .
O3 Mn2 Na9 117.8(2) 3_676 .
O3 Mn2 Na9 62.2(2) . .
O2 Mn2 Na9 125.1(2) 3_676 .
O2 Mn2 Na9 54.9(2) . .
Na2 Mn2 Na9 107.76(10) 3_575 .
Na2 Mn2 Na9 72.24(10) 1_656 .
Na9 Mn2 Na9 180.000(1) 3_676 .
O4 P1 O2 115.0(4) . 4_575
O4 P1 O3 110.9(4) . .
O2 P1 O3 111.5(4) 4_575 .
O4 P1 O1 108.0(4) . .
O2 P1 O1 106.0(3) 4_575 .
O3 P1 O1 104.8(4) . .
O4 P1 Na9 41.8(3) . .
O2 P1 Na9 138.0(3) 4_575 .
O3 P1 Na9 69.4(3) . .
O1 P1 Na9 114.4(2) . .
O4 P1 Na1 75.1(3) . .
O2 P1 Na1 44.0(3) 4_575 .
O3 P1 Na1 148.0(3) . .
O1 P1 Na1 102.8(2) . .
Na9 P1 Na1 112.92(11) . .
F2 Na1 F2 82.8(4) . 2_455
F2 Na1 O2 172.6(3) . 3_576
F2 Na1 O2 91.3(2) 2_455 3_576
F2 Na1 O2 91.3(2) . 4_575
F2 Na1 O2 172.6(3) 2_455 4_575
O2 Na1 O2 94.9(4) 3_576 4_575
F2 Na1 F1 66.7(2) . .
F2 Na1 F1 74.2(2) 2_455 .
O2 Na1 F1 107.4(2) 3_576 .
O2 Na1 F1 107.6(2) 4_575 .
F2 Na1 F1 74.2(2) . 2_455
F2 Na1 F1 66.7(2) 2_455 2_455
O2 Na1 F1 107.6(2) 3_576 2_455
O2 Na1 F1 107.4(2) 4_575 2_455
F1 Na1 F1 127.1(4) . 2_455
F2 Na1 Mn1 34.49(15) . .
F2 Na1 Mn1 88.3(2) 2_455 .
O2 Na1 Mn1 141.38(17) 3_576 .
O2 Na1 Mn1 89.31(17) 4_575 .
F1 Na1 Mn1 36.01(15) . .
F1 Na1 Mn1 107.6(2) 2_455 .
F2 Na1 Mn1 88.3(2) . 2_455
F2 Na1 Mn1 34.49(15) 2_455 2_455
O2 Na1 Mn1 89.31(17) 3_576 2_455
O2 Na1 Mn1 141.38(17) 4_575 2_455
F1 Na1 Mn1 107.6(2) . 2_455
F1 Na1 Mn1 36.01(14) 2_455 2_455
Mn1 Na1 Mn1 110.7(2) . 2_455
F2 Na1 P1 150.4(3) . 2_455
F2 Na1 P1 69.63(16) 2_455 2_455
O2 Na1 P1 26.52(17) 3_576 2_455
O2 Na1 P1 115.1(3) 4_575 2_455
F1 Na1 P1 113.70(14) . 2_455
F1 Na1 P1 84.70(15) 2_455 2_455
Mn1 Na1 P1 148.51(10) . 2_455
Mn1 Na1 P1 62.79(7) 2_455 2_455
F2 Na1 P1 69.63(16) . .
F2 Na1 P1 150.4(3) 2_455 .
O2 Na1 P1 115.1(3) 3_576 .
O2 Na1 P1 26.52(17) 4_575 .
F1 Na1 P1 84.70(15) . .
F1 Na1 P1 113.70(14) 2_455 .
Mn1 Na1 P1 62.79(7) . .
Mn1 Na1 P1 148.51(10) 2_455 .
P1 Na1 P1 139.3(2) 2_455 .
F2 Na1 Na10 88.8(2) . 2_455
F2 Na1 Na10 40.82(15) 2_455 2_455
O2 Na1 Na10 83.88(18) 3_576 2_455
O2 Na1 Na10 143.95(17) 4_575 2_455
F1 Na1 Na10 40.69(15) . 2_455
F1 Na1 Na10 107.2(2) 2_455 2_455
Mn1 Na1 Na10 70.97(10) . 2_455
Mn1 Na1 Na10 74.66(11) 2_455 2_455
P1 Na1 Na10 77.74(7) 2_455 2_455
P1 Na1 Na10 124.97(8) . 2_455
F2 Na1 Na10 40.82(15) . .
F2 Na1 Na10 88.8(2) 2_455 .
O2 Na1 Na10 143.95(17) 3_576 .
O2 Na1 Na10 83.88(18) 4_575 .
F1 Na1 Na10 107.2(2) . .
F1 Na1 Na10 40.69(15) 2_455 .
Mn1 Na1 Na10 74.66(11) . .
Mn1 Na1 Na10 70.97(10) 2_455 .
P1 Na1 Na10 124.97(8) 2_455 .
P1 Na1 Na10 77.74(7) . .
Na10 Na1 Na10 117.47(19) 2_455 .
F1 Na2 F1 112.9(4) 2_455 1_554
F1 Na2 F3 112.7(2) 2_455 1_454
F1 Na2 F3 76.3(2) 1_554 1_454
F1 Na2 F3 76.3(2) 2_455 2
F1 Na2 F3 112.7(2) 1_554 2
F3 Na2 F3 164.4(4) 1_454 2
F1 Na2 O3 160.5(3) 2_455 3_575
F1 Na2 O3 86.1(2) 1_554 3_575
F3 Na2 O3 66.2(2) 1_454 3_575
F3 Na2 O3 100.9(3) 2 3_575
F1 Na2 O3 86.1(2) 2_455 4_575
F1 Na2 O3 160.5(3) 1_554 4_575
F3 Na2 O3 100.9(3) 1_454 4_575
F3 Na2 O3 66.2(2) 2 4_575
O3 Na2 O3 75.3(4) 3_575 4_575
F1 Na2 Na10 43.94(16) 2_455 .
F1 Na2 Na10 92.9(2) 1_554 .
F3 Na2 Na10 148.1(3) 1_454 .
F3 Na2 Na10 46.80(16) 2 .
O3 Na2 Na10 144.03(17) 3_575 .
O3 Na2 Na10 98.64(17) 4_575 .
F1 Na2 Na10 92.9(2) 2_455 2_454
F1 Na2 Na10 43.94(16) 1_554 2_454
F3 Na2 Na10 46.80(16) 1_454 2_454
F3 Na2 Na10 148.1(3) 2 2_454
O3 Na2 Na10 98.64(17) 3_575 2_454
O3 Na2 Na10 144.03(17) 4_575 2_454
Na10 Na2 Na10 105.40(18) . 2_454
F1 Na2 Mn2 136.20(15) 2_455 1_454
F1 Na2 Mn2 87.61(16) 1_554 1_454
F3 Na2 Mn2 32.52(16) 1_454 1_454
F3 Na2 Mn2 132.5(3) 2 1_454
O3 Na2 Mn2 35.53(16) 3_575 1_454
O3 Na2 Mn2 80.7(2) 4_575 1_454
Na10 Na2 Mn2 179.31(17) . 1_454
Na10 Na2 Mn2 75.28(6) 2_454 1_454
F1 Na2 Mn2 87.61(17) 2_455 2
F1 Na2 Mn2 136.20(15) 1_554 2
F3 Na2 Mn2 132.5(3) 1_454 2
F3 Na2 Mn2 32.52(16) 2 2
O3 Na2 Mn2 80.7(2) 3_575 2
O3 Na2 Mn2 35.53(16) 4_575 2
Na10 Na2 Mn2 75.28(6) . 2
Na10 Na2 Mn2 179.31(17) 2_454 2
Mn2 Na2 Mn2 104.03(18) 1_454 2
F1 Na2 Mn1 105.9(2) 2_455 1_554
F1 Na2 Mn1 27.36(15) 1_554 1_554
F3 Na2 Mn1 103.34(18) 1_454 1_554
F3 Na2 Mn1 85.42(17) 2 1_554
O3 Na2 Mn1 93.00(17) 3_575 1_554
O3 Na2 Mn1 145.89(18) 4_575 1_554
Na10 Na2 Mn1 72.07(10) . 1_554
Na10 Na2 Mn1 68.55(10) 2_454 1_554
Mn2 Na2 Mn1 108.27(6) 1_454 1_554
Mn2 Na2 Mn1 111.76(6) 2 1_554
F1 Na2 Mn1 27.36(15) 2_455 2_455
F1 Na2 Mn1 105.9(2) 1_554 2_455
F3 Na2 Mn1 85.42(17) 1_454 2_455
F3 Na2 Mn1 103.34(18) 2 2_455
O3 Na2 Mn1 145.89(18) 3_575 2_455
O3 Na2 Mn1 93.00(17) 4_575 2_455
Na10 Na2 Mn1 68.55(10) . 2_455
Na10 Na2 Mn1 72.07(10) 2_454 2_455
Mn2 Na2 Mn1 111.76(6) 1_454 2_455
Mn2 Na2 Mn1 108.27(6) 2 2_455
Mn1 Na2 Mn1 112.46(17) 1_554 2_455
Mn1 F2 Na10 158.1(3) . .
Mn1 F2 Na1 99.2(2) . .
Na10 F2 Na1 97.7(2) . .
Mn2 F3 Na2 104.4(3) . 1_656
Mn2 F3 Na10 143.9(3) . 2
Na2 F3 Na10 87.8(2) 1_656 2
Mn2 F3 Na9 100.3(3) . .
Na2 F3 Na9 109.3(2) 1_656 .
Na10 F3 Na9 107.6(3) 2 .
Mn1 F1 Na10 137.4(3) . 2_455
Mn1 F1 Na2 118.6(3) . 1_556
Na10 F1 Na2 92.0(2) 2_455 1_556
Mn1 F1 Na1 94.5(2) . .
Na10 F1 Na1 95.5(2) 2_455 .
Na2 F1 Na1 118.7(3) 1_556 .
O4 Na9 O4 151.8(6) 2_556 .
O4 Na9 F3 79.9(2) 2_556 2_556
O4 Na9 F3 97.4(3) . 2_556
O4 Na9 F3 97.4(3) 2_556 .
O4 Na9 F3 79.9(2) . .
F3 Na9 F3 168.7(5) 2_556 .
O4 Na9 O2 117.6(3) 2_556 2_556
O4 Na9 O2 85.0(3) . 2_556
F3 Na9 O2 64.0(2) 2_556 2_556
F3 Na9 O2 126.2(3) . 2_556
O4 Na9 O2 85.0(3) 2_556 .
O4 Na9 O2 117.6(3) . .
F3 Na9 O2 126.2(3) 2_556 .
F3 Na9 O2 64.0(2) . .
O2 Na9 O2 79.0(4) 2_556 .
O4 Na9 O3 145.2(3) 2_556 .
O4 Na9 O3 55.5(2) . .
F3 Na9 O3 128.2(3) 2_556 .
F3 Na9 O3 59.0(2) . .
O2 Na9 O3 69.9(3) 2_556 .
O2 Na9 O3 62.3(2) . .
O4 Na9 O3 55.5(2) 2_556 2_556
O4 Na9 O3 145.2(3) . 2_556
F3 Na9 O3 59.0(2) 2_556 2_556
F3 Na9 O3 128.2(3) . 2_556
O2 Na9 O3 62.3(2) 2_556 2_556
O2 Na9 O3 69.9(3) . 2_556
O3 Na9 O3 116.9(4) . 2_556
O4 Na9 P1 162.5(2) 2_556 .
O4 Na9 P1 26.34(19) . .
F3 Na9 P1 115.67(15) 2_556 .
F3 Na9 P1 65.80(15) . .
O2 Na9 P1 78.23(19) 2_556 .
O2 Na9 P1 91.2(2) . .
O3 Na9 P1 29.30(14) . .
O3 Na9 P1 138.4(3) 2_556 .
O4 Na9 P1 26.34(19) 2_556 2_556
O4 Na9 P1 162.5(2) . 2_556
F3 Na9 P1 65.80(15) 2_556 2_556
F3 Na9 P1 115.67(15) . 2_556
O2 Na9 P1 91.2(2) 2_556 2_556
O2 Na9 P1 78.23(19) . 2_556
O3 Na9 P1 138.4(3) . 2_556
O3 Na9 P1 29.30(14) 2_556 2_556
P1 Na9 P1 166.4(3) . 2_556
O4 Na9 Mn2 111.2(2) 2_556 .
O4 Na9 Mn2 81.7(2) . .
F3 Na9 Mn2 157.9(4) 2_556 .
F3 Na9 Mn2 32.99(16) . .
O2 Na9 Mn2 94.0(3) 2_556 .
O2 Na9 Mn2 40.76(16) . .
O3 Na9 Mn2 35.30(14) . .
O3 Na9 Mn2 110.5(3) 2_556 .
P1 Na9 Mn2 57.43(8) . .
P1 Na9 Mn2 115.66(16) 2_556 .
O4 Na9 Mn2 81.7(2) 2_556 2_556
O4 Na9 Mn2 111.2(2) . 2_556
F3 Na9 Mn2 32.99(16) 2_556 2_556
F3 Na9 Mn2 157.9(4) . 2_556
O2 Na9 Mn2 40.76(16) 2_556 2_556
O2 Na9 Mn2 94.0(3) . 2_556
O3 Na9 Mn2 110.5(3) . 2_556
O3 Na9 Mn2 35.30(14) 2_556 2_556
P1 Na9 Mn2 115.66(16) . 2_556
P1 Na9 Mn2 57.43(8) 2_556 2_556
Mn2 Na9 Mn2 127.1(3) . 2_556
F1 Na10 F1 180.0 4_685 2_455
F1 Na10 F2 77.5(2) 4_685 3_585
F1 Na10 F2 102.5(2) 2_455 3_585
F1 Na10 F2 102.5(2) 4_685 .
F1 Na10 F2 77.5(2) 2_455 .
F2 Na10 F2 180.000(1) 3_585 .
F1 Na10 F3 75.3(2) 4_685 4_585
F1 Na10 F3 104.7(2) 2_455 4_585
F2 Na10 F3 104.1(2) 3_585 4_585
F2 Na10 F3 75.9(2) . 4_585
F1 Na10 F3 104.7(2) 4_685 2
F1 Na10 F3 75.3(2) 2_455 2
F2 Na10 F3 75.9(2) 3_585 2
F2 Na10 F3 104.1(2) . 2
F3 Na10 F3 180.000(1) 4_585 2
F1 Na10 Na2 135.97(16) 4_685 .
F1 Na10 Na2 44.03(16) 2_455 .
F2 Na10 Na2 65.25(15) 3_585 .
F2 Na10 Na2 114.75(15) . .
F3 Na10 Na2 134.64(16) 4_585 .
F3 Na10 Na2 45.36(16) 2 .
F1 Na10 Na2 44.03(16) 4_685 3_585
F1 Na10 Na2 135.97(16) 2_455 3_585
F2 Na10 Na2 114.75(15) 3_585 3_585
F2 Na10 Na2 65.25(15) . 3_585
F3 Na10 Na2 45.36(16) 4_585 3_585
F3 Na10 Na2 134.64(16) 2 3_585
Na2 Na10 Na2 180.0 . 3_585
F1 Na10 Na1 136.16(16) 4_685 .
F1 Na10 Na1 43.84(16) 2_455 .
F2 Na10 Na1 138.50(16) 3_585 .
F2 Na10 Na1 41.50(16) . .
F3 Na10 Na1 107.65(18) 4_585 .
F3 Na10 Na1 72.35(17) 2 .
Na2 Na10 Na1 73.46(9) . .
Na2 Na10 Na1 106.54(9) 3_585 .
F1 Na10 Na1 43.84(16) 4_685 3_585
F1 Na10 Na1 136.16(16) 2_455 3_585
F2 Na10 Na1 41.50(16) 3_585 3_585
F2 Na10 Na1 138.50(16) . 3_585
F3 Na10 Na1 72.35(17) 4_585 3_585
F3 Na10 Na1 107.65(17) 2 3_585
Na2 Na10 Na1 106.54(9) . 3_585
Na2 Na10 Na1 73.46(9) 3_585 3_585
Na1 Na10 Na1 180.0 . 3_585
F1 Na10 Na9 106.61(17) 4_685 3_586
F1 Na10 Na9 73.39(17) 2_455 3_586
F2 Na10 Na9 129.47(16) 3_585 3_586
F2 Na10 Na9 50.53(16) . 3_586
F3 Na10 Na9 36.75(17) 4_585 3_586
F3 Na10 Na9 143.25(17) 2 3_586
Na2 Na10 Na9 114.87(9) . 3_586
Na2 Na10 Na9 65.13(9) 3_585 3_586
Na1 Na10 Na9 71.84(15) . 3_586
Na1 Na10 Na9 108.16(15) 3_585 3_586
F1 Na10 Na9 73.39(17) 4_685 1_554
F1 Na10 Na9 106.61(17) 2_455 1_554
F2 Na10 Na9 50.53(16) 3_585 1_554
F2 Na10 Na9 129.47(16) . 1_554
F3 Na10 Na9 143.25(17) 4_585 1_554
F3 Na10 Na9 36.75(17) 2 1_554
Na2 Na10 Na9 65.13(9) . 1_554
Na2 Na10 Na9 114.87(9) 3_585 1_554
Na1 Na10 Na9 108.16(15) . 1_554
Na1 Na10 Na9 71.84(15) 3_585 1_554
Na9 Na10 Na9 180.0 3_586 1_554

loop_
_geom_bond_atom_site_label_1
_geom_bond_atom_site_label_2
_geom_bond_distance
_geom_bond_site_symmetry_2
O3 P1 1.559(7) .
O3 Mn2 1.948(7) .
O3 Na2 2.499(9) 3_575
O3 Na9 2.982(9) .
O1 P1 1.617(6) 2
O1 P1 1.617(6) .
O2 P1 1.523(7) 4_676
O2 Mn2 2.193(7) .
O2 Na1 2.371(8) 3_576
O2 Na9 2.748(10) .
O4 P1 1.505(7) .
O4 Mn1 2.144(7) .
O4 Na9 2.261(8) .
Mn1 F2 1.832(6) .
Mn1 F2 1.832(6) 3_586
Mn1 F1 1.884(6) 3_586
Mn1 F1 1.884(6) .
Mn1 O4 2.144(7) 3_586
Mn1 Na1 3.194(4) .
Mn1 Na1 3.194(4) 3_586
Mn1 Na2 3.600(4) 1_556
Mn1 Na2 3.600(4) 3_585
Mn1 Na9 3.670(7) 3_586
Mn1 Na9 3.670(7) .
Mn2 F3 1.849(6) .
Mn2 F3 1.849(6) 3_676
Mn2 O3 1.948(7) 3_676
Mn2 O2 2.193(7) 3_676
Mn2 Na2 3.332(4) 3_575
Mn2 Na2 3.332(4) 1_656
Mn2 Na9 3.342(4) 3_676
Mn2 Na9 3.342(4) .
P1 O2 1.523(7) 4_575
P1 Na9 3.149(4) .
P1 Na1 3.217(4) .
Na1 F2 2.340(8) .
Na1 F2 2.340(8) 2_455
Na1 O2 2.371(8) 3_576
Na1 O2 2.371(8) 4_575
Na1 F1 2.436(7) .
Na1 F1 2.436(7) 2_455
Na1 Mn1 3.194(4) 2_455
Na1 P1 3.217(4) 2_455
Na1 Na10 3.501(4) 2_455
Na1 Na10 3.501(4) .
Na2 F1 2.296(7) 2_455
Na2 F1 2.296(7) 1_554
Na2 F3 2.351(6) 1_454
Na2 F3 2.351(6) 2
Na2 O3 2.499(9) 3_575
Na2 O3 2.499(9) 4_575
Na2 Na10 3.302(4) .
Na2 Na10 3.302(4) 2_454
Na2 Mn2 3.332(4) 1_454
Na2 Mn2 3.332(4) 2
Na2 Mn1 3.600(4) 1_554
Na2 Mn1 3.600(4) 2_455
F2 Na10 2.309(6) .
F3 Na2 2.351(6) 1_656
F3 Na10 2.409(6) 2
F3 Na9 2.473(6) .
F1 Na10 2.293(6) 2_455
F1 Na2 2.296(7) 1_556
Na9 O4 2.261(8) 2_556
Na9 F3 2.473(6) 2_556
Na9 O2 2.748(10) 2_556
Na9 O3 2.982(9) 2_556
Na9 P1 3.149(4) 2_556
Na9 Mn2 3.342(4) 2_556
Na10 F1 2.293(6) 4_685
Na10 F1 2.293(6) 2_455
Na10 F2 2.309(6) 3_585
Na10 F3 2.409(6) 4_585
Na10 F3 2.409(6) 2
Na10 Na2 3.302(4) 3_585
Na10 Na1 3.501(4) 3_585
Na10 Na9 3.940(6) 3_586
Na10 Na9 3.940(6) 1_554
